data_4066968
loop_
_publ_author_name
'Vicente, Jos\'e'
'Saura-Llamas, Isabel'
'Garc\'ia-L\'opez, Jos\'e-Antonio'
'Bautista, Delia'

_publ_section_title
;
 Eight-Membered Palladacycles Derived from the Insertion of Olefins into
 the Pd&#x2212;C Bond of Ortho-Palladated Pharmaceuticals Phenethylamine
 and Phentermine. Synthesis of Stable Heck-Type Intermediates Containing
 Accessible \b-Hydrogens and Its Use in the Synthesis of
 2-Styrylphenethylamines, Tetrahydroisoquinolines, and Eight-Membered
 Cyclic Amidines&#x2020;
;
_journal_issue 19
_journal_name_full Organometallics
_journal_page_first 4320
_journal_paper_doi 10.1021/om100738z
_journal_volume 29
_journal_year 2010
_chemical_formula_sum 'C28 H29 Cl N P Pd'
_chemical_formula_weight 552.34
_chemical_name_systematic
; 
 ? 
;
_space_group_IT_number 2
_symmetry_cell_setting triclinic
_symmetry_space_group_name_Hall '-P 1'
_symmetry_space_group_name_H-M 'P -1'
_atom_sites_solution_hydrogens geom
_atom_sites_solution_primary direct
_atom_sites_solution_secondary difmap
_audit_creation_method SHELXL-97
_cell_angle_alpha 98.737(2)
_cell_angle_beta 108.481(2)
_cell_angle_gamma 113.649(2)
_cell_formula_units_Z 2
_cell_length_a 9.9381(3)
_cell_length_b 11.6534(4)
_cell_length_c 12.6531(4)
_cell_measurement_reflns_used 9962
_cell_measurement_temperature 100(2)
_cell_measurement_theta_max 28.12
_cell_measurement_theta_min 2.22
_cell_volume 1205.64(8)
_computing_cell_refinement 'BRUKER SAINT'
_computing_data_collection 'BRUKER SMART'
_computing_data_reduction 'BRUKER SAINT'
_computing_molecular_graphics 'BRUKER SHELXTL'
_computing_publication_material 'BRUKER SHELXTL'
_computing_structure_refinement 'SHELXL-97 (Sheldrick, 1997)'
_computing_structure_solution 'SHELXS-97 (Sheldrick, 1990)'
_diffrn_ambient_temperature 100(2)
_diffrn_detector_area_resol_mean 8.26
_diffrn_measured_fraction_theta_full 0.990
_diffrn_measured_fraction_theta_max 0.914
_diffrn_measurement_device_type 'Bruker SMART APEX CCD'
_diffrn_measurement_method \w-scan
_diffrn_radiation_monochromator graphite
_diffrn_radiation_source 'fine-focus sealed tube'
_diffrn_radiation_type MoK\a
_diffrn_radiation_wavelength 0.71073
_diffrn_reflns_av_R_equivalents 0.0168
_diffrn_reflns_av_sigmaI/netI 0.0216
_diffrn_reflns_limit_h_max 12
_diffrn_reflns_limit_h_min -13
_diffrn_reflns_limit_k_max 15
_diffrn_reflns_limit_k_min -14
_diffrn_reflns_limit_l_max 16
_diffrn_reflns_limit_l_min -16
_diffrn_reflns_number 13985
_diffrn_reflns_theta_full 26.50
_diffrn_reflns_theta_max 28.12
_diffrn_reflns_theta_min 2.01
_exptl_absorpt_coefficient_mu 0.963
_exptl_absorpt_correction_T_max 0.9445
_exptl_absorpt_correction_T_min 0.8160
_exptl_absorpt_correction_type multi-scan
_exptl_absorpt_process_details SADABS
_exptl_crystal_colour colourless
_exptl_crystal_density_diffrn 1.521
_exptl_crystal_density_method 'not measured'
_exptl_crystal_description block
_exptl_crystal_F_000 564
_exptl_crystal_size_max 0.22
_exptl_crystal_size_mid 0.17
_exptl_crystal_size_min 0.06
_refine_diff_density_max 0.425
_refine_diff_density_min -0.288
_refine_diff_density_rms 0.071
_refine_ls_extinction_method none
_refine_ls_goodness_of_fit_ref 1.071
_refine_ls_hydrogen_treatment 'NH2 free, rigid methyls others riding'
_refine_ls_matrix_type full
_refine_ls_number_parameters 299
_refine_ls_number_reflns 5394
_refine_ls_number_restraints 25
_refine_ls_restrained_S_all 1.069
_refine_ls_R_factor_all 0.0246
_refine_ls_R_factor_gt 0.0237
_refine_ls_shift/su_max 0.001
_refine_ls_shift/su_mean 0.000
_refine_ls_structure_factor_coef Fsqd
_refine_ls_weighting_details 'calc w=1/[\s^2^(Fo^2^)+(0.0242P)^2^+1.1334P] where P=(Fo^2^+2Fc^2^)/3'
_refine_ls_weighting_scheme calc
_refine_ls_wR_factor_gt 0.0572
_refine_ls_wR_factor_ref 0.0577
_reflns_number_gt 5222
_reflns_number_total 5394
_reflns_threshold_expression >2sigma(I)
_cod_data_source_file om100738z_si_002.cif
_cod_data_source_block jad762s
_cod_original_cell_volume 1205.64(7)
_cod_database_code 4066968

loop_
_symmetry_equiv_pos_as_xyz
'x, y, z'
'-x, -y, -z'

loop_
_atom_site_label
_atom_site_type_symbol
_atom_site_fract_x
_atom_site_fract_y
_atom_site_fract_z
_atom_site_U_iso_or_equiv
_atom_site_adp_type
_atom_site_occupancy
_atom_site_symmetry_multiplicity
_atom_site_calc_flag
_atom_site_refinement_flags
Pd1 Pd 0.398158(15) 0.186595(13) 0.094943(11) 0.01222(5) Uani 1 1 d .
Cl1 Cl 0.21443(5) 0.13808(5) 0.18904(4) 0.02099(10) Uani 1 1 d .
N1 N 0.19909(19) 0.08176(16) -0.07229(15) 0.0157(3) Uani 1 1 d D
H01A H 0.215(3) 0.027(2) -0.105(2) 0.022(6) Uiso 1 1 d D
H01B H 0.118(2) 0.047(2) -0.065(2) 0.025(6) Uiso 1 1 d D
P1 P 0.62658(5) 0.31999(4) 0.26006(4) 0.01252(9) Uani 1 1 d .
C1 C 0.5240(2) 0.19862(17) -0.00236(16) 0.0137(3) Uani 1 1 d .
C2 C 0.4844(2) 0.24525(18) -0.09728(16) 0.0162(4) Uani 1 1 d .
C3 C 0.5685(2) 0.25507(19) -0.16855(17) 0.0201(4) Uani 1 1 d .
H3 H 0.5451 0.2897 -0.2313 0.024 Uiso 1 1 calc R
C4 C 0.6858(2) 0.2149(2) -0.14887(17) 0.0213(4) Uani 1 1 d .
H4 H 0.7439 0.2240 -0.1967 0.026 Uiso 1 1 calc R
C5 C 0.7178(2) 0.16130(18) -0.05924(17) 0.0187(4) Uani 1 1 d .
H5 H 0.7949 0.1305 -0.0474 0.022 Uiso 1 1 calc R
C6 C 0.6366(2) 0.15280(18) 0.01322(16) 0.0158(4) Uani 1 1 d .
H6 H 0.6581 0.1153 0.0741 0.019 Uiso 1 1 calc R
C7 C 0.3495(2) 0.28025(18) -0.12128(17) 0.0182(4) Uani 1 1 d .
H7A H 0.3435 0.3192 -0.1858 0.022 Uiso 1 1 calc R
H7B H 0.3747 0.3481 -0.0502 0.022 Uiso 1 1 calc R
C8 C 0.1823(2) 0.15934(18) -0.15565(16) 0.0163(4) Uani 1 1 d .
C9 C 0.0658(2) 0.2085(2) -0.1434(2) 0.0237(4) Uani 1 1 d .
H9A H -0.0414 0.1328 -0.1687 0.028 Uiso 1 1 calc R
H9B H 0.0588 0.2651 -0.1926 0.028 Uiso 1 1 calc R
H9C H 0.1049 0.2594 -0.0610 0.028 Uiso 1 1 calc R
C10 C 0.1168(2) 0.0690(2) -0.28092(17) 0.0236(4) Uani 1 1 d .
H10A H 0.1951 0.0407 -0.2877 0.028 Uiso 1 1 calc R
H10B H 0.0991 0.1172 -0.3365 0.028 Uiso 1 1 calc R
H10C H 0.0143 -0.0088 -0.2990 0.028 Uiso 1 1 calc R
C11 C 0.8139(2) 0.37767(17) 0.24010(16) 0.0147(3) Uani 1 1 d D
C12 C 0.8361(2) 0.45598(18) 0.16722(16) 0.0162(4) Uani 1 1 d D
H12 H 0.7616 0.4872 0.1379 0.019 Uiso 1 1 calc R
C13 C 0.9669(2) 0.48836(19) 0.13739(17) 0.0185(4) Uani 1 1 d D
H13 H 0.9817 0.5421 0.0883 0.022 Uiso 1 1 calc R
C14 C 1.0758(2) 0.44226(19) 0.17930(17) 0.0204(4) Uani 1 1 d D
H14 H 1.1641 0.4632 0.1578 0.024 Uiso 1 1 calc R
C15 C 1.0554(2) 0.3656(2) 0.25266(18) 0.0213(4) Uani 1 1 d D
H15 H 1.1305 0.3348 0.2820 0.026 Uiso 1 1 calc R
C16 C 0.9251(2) 0.33359(19) 0.28327(16) 0.0172(4) Uani 1 1 d D
H16 H 0.9120 0.2815 0.3338 0.021 Uiso 1 1 calc R
C21 C 0.6595(2) 0.24112(18) 0.37240(16) 0.0146(3) Uani 1 1 d D
C22 C 0.5973(2) 0.10423(19) 0.33687(17) 0.0199(4) Uani 1 1 d D
H22 H 0.5323 0.0537 0.2561 0.024 Uiso 1 1 calc R
C23 C 0.6298(3) 0.0413(2) 0.41894(18) 0.0231(4) Uani 1 1 d D
H23 H 0.5876 -0.0520 0.3940 0.028 Uiso 1 1 calc R
C24 C 0.7236(2) 0.1139(2) 0.53697(17) 0.0216(4) Uani 1 1 d D
H24 H 0.7462 0.0708 0.5929 0.026 Uiso 1 1 calc R
C25 C 0.7845(2) 0.2503(2) 0.57324(17) 0.0208(4) Uani 1 1 d D
H25 H 0.8475 0.3002 0.6543 0.025 Uiso 1 1 calc R
C26 C 0.7537(2) 0.31381(19) 0.49159(17) 0.0177(4) Uani 1 1 d D
H26 H 0.7968 0.4071 0.5169 0.021 Uiso 1 1 calc R
C31 C 0.6399(2) 0.47363(18) 0.33576(16) 0.0145(3) Uani 1 1 d D
C32 C 0.7895(2) 0.58716(19) 0.40215(16) 0.0181(4) Uani 1 1 d D
H32 H 0.8856 0.5879 0.4026 0.022 Uiso 1 1 calc R
C33 C 0.7974(2) 0.69921(19) 0.46756(17) 0.0219(4) Uani 1 1 d D
H33 H 0.8989 0.7764 0.5122 0.026 Uiso 1 1 calc R
C34 C 0.6567(3) 0.6983(2) 0.46772(17) 0.0225(4) Uani 1 1 d D
H34 H 0.6624 0.7737 0.5140 0.027 Uiso 1 1 calc R
C35 C 0.5093(3) 0.5871(2) 0.40031(18) 0.0221(4) Uani 1 1 d D
H35 H 0.4132 0.5871 0.3993 0.027 Uiso 1 1 calc R
C36 C 0.4994(2) 0.47505(19) 0.33389(17) 0.0186(4) Uani 1 1 d D
H36 H 0.3970 0.3994 0.2872 0.022 Uiso 1 1 calc R

loop_
_atom_site_aniso_label
_atom_site_aniso_U_11
_atom_site_aniso_U_22
_atom_site_aniso_U_33
_atom_site_aniso_U_23
_atom_site_aniso_U_13
_atom_site_aniso_U_12
Pd1 0.00986(7) 0.01381(7) 0.01286(7) 0.00423(5) 0.00469(5) 0.00560(5)
Cl1 0.0160(2) 0.0211(2) 0.0234(2) 0.00323(18) 0.01174(18) 0.00525(18)
N1 0.0120(7) 0.0164(8) 0.0186(8) 0.0072(6) 0.0057(6) 0.0067(6)
P1 0.0107(2) 0.0140(2) 0.0129(2) 0.00415(17) 0.00503(17) 0.00588(17)
C1 0.0121(8) 0.0122(8) 0.0130(8) 0.0025(7) 0.0046(7) 0.0033(7)
C2 0.0120(8) 0.0144(8) 0.0169(9) 0.0049(7) 0.0037(7) 0.0033(7)
C3 0.0184(9) 0.0207(9) 0.0154(9) 0.0072(7) 0.0059(7) 0.0043(8)
C4 0.0179(9) 0.0222(10) 0.0187(9) 0.0034(8) 0.0105(8) 0.0041(8)
C5 0.0160(9) 0.0161(9) 0.0227(10) 0.0023(7) 0.0092(8) 0.0069(7)
C6 0.0138(8) 0.0132(8) 0.0163(9) 0.0031(7) 0.0043(7) 0.0050(7)
C7 0.0156(9) 0.0160(9) 0.0204(9) 0.0084(7) 0.0048(7) 0.0065(7)
C8 0.0131(8) 0.0170(9) 0.0170(9) 0.0071(7) 0.0040(7) 0.0066(7)
C9 0.0183(9) 0.0217(10) 0.0329(11) 0.0095(9) 0.0082(8) 0.0129(8)
C10 0.0202(10) 0.0264(10) 0.0174(9) 0.0066(8) 0.0063(8) 0.0065(8)
C11 0.0109(8) 0.0146(8) 0.0151(8) 0.0016(7) 0.0053(7) 0.0041(7)
C12 0.0139(8) 0.0146(8) 0.0171(9) 0.0031(7) 0.0055(7) 0.0056(7)
C13 0.0184(9) 0.0163(9) 0.0176(9) 0.0036(7) 0.0093(7) 0.0046(7)
C14 0.0142(9) 0.0212(9) 0.0216(10) 0.0006(8) 0.0093(8) 0.0055(8)
C15 0.0139(9) 0.0266(10) 0.0236(10) 0.0056(8) 0.0069(8) 0.0115(8)
C16 0.0151(9) 0.0198(9) 0.0158(9) 0.0051(7) 0.0060(7) 0.0082(7)
C21 0.0123(8) 0.0175(9) 0.0150(8) 0.0059(7) 0.0067(7) 0.0073(7)
C22 0.0207(9) 0.0189(9) 0.0160(9) 0.0049(7) 0.0053(8) 0.0078(8)
C23 0.0266(10) 0.0176(9) 0.0239(10) 0.0078(8) 0.0094(9) 0.0100(8)
C24 0.0229(10) 0.0249(10) 0.0194(10) 0.0117(8) 0.0086(8) 0.0120(8)
C25 0.0179(9) 0.0260(10) 0.0144(9) 0.0062(8) 0.0043(7) 0.0088(8)
C26 0.0168(9) 0.0182(9) 0.0173(9) 0.0049(7) 0.0074(7) 0.0077(7)
C31 0.0168(9) 0.0157(8) 0.0123(8) 0.0056(7) 0.0058(7) 0.0088(7)
C32 0.0169(9) 0.0184(9) 0.0164(9) 0.0051(7) 0.0043(7) 0.0084(8)
C33 0.0237(10) 0.0160(9) 0.0181(9) 0.0045(8) 0.0029(8) 0.0072(8)
C34 0.0353(11) 0.0216(10) 0.0173(9) 0.0071(8) 0.0113(9) 0.0191(9)
C35 0.0256(10) 0.0255(10) 0.0247(10) 0.0103(8) 0.0138(8) 0.0175(9)
C36 0.0161(9) 0.0187(9) 0.0218(9) 0.0075(8) 0.0084(8) 0.0085(8)

loop_
_atom_type_symbol
_atom_type_description
_atom_type_scat_dispersion_real
_atom_type_scat_dispersion_imag
_atom_type_scat_source
C C 0.0033 0.0016 'International Tables Vol C Tables 4.2.6.8 and 6.1.1.4'
H H 0.0000 0.0000 'International Tables Vol C Tables 4.2.6.8 and 6.1.1.4'
N N 0.0061 0.0033 'International Tables Vol C Tables 4.2.6.8 and 6.1.1.4'
P P 0.1023 0.0942 'International Tables Vol C Tables 4.2.6.8 and 6.1.1.4'
Cl Cl 0.1484 0.1585 'International Tables Vol C Tables 4.2.6.8 and 6.1.1.4'
Pd Pd -0.9988 1.0072 'International Tables Vol C Tables 4.2.6.8 and 6.1.1.4'

loop_
_geom_angle_atom_site_label_1
_geom_angle_atom_site_label_2
_geom_angle_atom_site_label_3
_geom_angle
C1 Pd1 N1 82.30(7)
C1 Pd1 P1 91.52(5)
N1 Pd1 P1 171.43(4)
C1 Pd1 Cl1 170.82(5)
N1 Pd1 Cl1 89.98(5)
P1 Pd1 Cl1 96.653(17)
C8 N1 Pd1 116.33(11)
C21 P1 C11 103.29(8)
C21 P1 C31 104.58(8)
C11 P1 C31 102.95(8)
C21 P1 Pd1 113.37(6)
C11 P1 Pd1 115.35(6)
C31 P1 Pd1 115.81(6)
C6 C1 C2 119.34(17)
C6 C1 Pd1 123.58(13)
C2 C1 Pd1 116.83(13)
C3 C2 C1 119.10(17)
C3 C2 C7 121.96(17)
C1 C2 C7 118.92(16)
C4 C3 C2 120.92(18)
C5 C4 C3 119.80(18)
C4 C5 C6 119.77(18)
C5 C6 C1 120.86(17)
C2 C7 C8 113.02(15)
N1 C8 C9 107.77(15)
N1 C8 C10 108.87(16)
C9 C8 C10 110.73(16)
N1 C8 C7 109.38(14)
C9 C8 C7 109.02(16)
C10 C8 C7 111.01(16)
C16 C11 C12 119.18(16)
C16 C11 P1 122.09(14)
C12 C11 P1 118.27(14)
C13 C12 C11 120.33(17)
C14 C13 C12 120.13(18)
C15 C14 C13 119.85(17)
C14 C15 C16 120.16(18)
C15 C16 C11 120.33(18)
C22 C21 C26 119.10(17)
C22 C21 P1 118.55(14)
C26 C21 P1 122.21(14)
C23 C22 C21 120.38(18)
C24 C23 C22 120.26(19)
C23 C24 C25 119.69(18)
C26 C25 C24 120.30(18)
C25 C26 C21 120.26(18)
C36 C31 C32 119.32(17)
C36 C31 P1 119.37(14)
C32 C31 P1 121.16(14)
C33 C32 C31 119.99(18)
C34 C33 C32 120.20(18)
C35 C34 C33 119.61(18)
C34 C35 C36 120.81(18)
C35 C36 C31 120.03(18)

loop_
_geom_bond_atom_site_label_1
_geom_bond_atom_site_label_2
_geom_bond_distance
Pd1 C1 1.9965(18)
Pd1 N1 2.1227(16)
Pd1 P1 2.2606(5)
Pd1 Cl1 2.4136(5)
N1 C8 1.502(2)
P1 C21 1.8208(19)
P1 C11 1.8239(18)
P1 C31 1.8298(19)
C1 C6 1.396(3)
C1 C2 1.401(3)
C2 C3 1.399(3)
C2 C7 1.508(3)
C3 C4 1.389(3)
C4 C5 1.387(3)
C5 C6 1.391(3)
C7 C8 1.553(2)
C8 C9 1.521(3)
C8 C10 1.528(3)
C11 C16 1.394(3)
C11 C12 1.398(3)
C12 C13 1.391(3)
C13 C14 1.390(3)
C14 C15 1.388(3)
C15 C16 1.393(3)
C21 C22 1.394(3)
C21 C26 1.396(3)
C22 C23 1.389(3)
C23 C24 1.384(3)
C24 C25 1.390(3)
C25 C26 1.387(3)
C31 C36 1.396(2)
C31 C32 1.399(3)
C32 C33 1.394(3)
C33 C34 1.394(3)
C34 C35 1.379(3)
C35 C36 1.390(3)

loop_
_geom_hbond_atom_site_label_D
_geom_hbond_atom_site_label_H
_geom_hbond_atom_site_label_A
_geom_hbond_distance_DH
_geom_hbond_distance_HA
_geom_hbond_distance_DA
_geom_hbond_angle_DHA
_geom_hbond_site_symmetry_A
N1 H01B Cl1 0.788(19) 2.83(2) 3.4912(16) 143(2) 2
C9 H9A Cl1 0.98 2.85 3.694(2) 145.3 2
